data_7157101
loop_
_publ_author_name
'Cao, Jun'
'Sun, Jing'
'Yan, Chao-Guo'

_publ_section_title
;
 Construction of indeno[1,2-a]fluorene via domino reaction of
 1,3-indanedione and 3-arylideneindolin-2-ones or chalcones.
;
_journal_issue 40
_journal_name_full 'Organic &amp; biomolecular chemistry'
_journal_page_first 9008
_journal_page_last 9013
_journal_paper_doi 10.1039/c9ob01779h
_journal_volume 17
_journal_year 2019
_chemical_formula_moiety 'C32 H18 Br N O2'
_chemical_formula_sum 'C32 H18 Br N O2'
_chemical_formula_weight 528.38
_space_group_crystal_system monoclinic
_space_group_IT_number 14
_space_group_name_Hall '-P 2ybc'
_space_group_name_H-M_alt 'P 1 21/c 1'
_symmetry_space_group_name_Hall '-P 2ybc'
_symmetry_space_group_name_H-M 'P 1 21/c 1'
_atom_sites_solution_hydrogens geom
_audit_creation_method SHELXL-2014/7
_audit_update_record
;
2019-05-24 deposited with the CCDC.    2019-09-20 downloaded from the CCDC.
;
_cell_angle_alpha 90
_cell_angle_beta 98.229(3)
_cell_angle_gamma 90
_cell_formula_units_Z 4
_cell_length_a 12.5801(11)
_cell_length_b 29.118(2)
_cell_length_c 7.2563(7)
_cell_measurement_reflns_used 3467
_cell_measurement_temperature 273(2)
_cell_measurement_theta_max 21.53
_cell_measurement_theta_min 2.15
_cell_volume 2630.7(4)
_computing_structure_refinement 'SHELXL-2014/7 (Sheldrick, 2014)'
_diffrn_ambient_temperature 273(2)
_diffrn_measured_fraction_theta_full 0.998
_diffrn_measured_fraction_theta_max 0.998
_diffrn_measurement_device_type 'CCD area detector'
_diffrn_measurement_method 'phi and omega scans'
_diffrn_radiation_source 'fine-focus sealed tube'
_diffrn_radiation_type MoK\a
_diffrn_radiation_wavelength 0.71073
_diffrn_reflns_av_R_equivalents 0.1177
_diffrn_reflns_av_unetI/netI 0.1450
_diffrn_reflns_Laue_measured_fraction_full 0.998
_diffrn_reflns_Laue_measured_fraction_max 0.998
_diffrn_reflns_limit_h_max 15
_diffrn_reflns_limit_h_min -13
_diffrn_reflns_limit_k_max 35
_diffrn_reflns_limit_k_min -35
_diffrn_reflns_limit_l_max 8
_diffrn_reflns_limit_l_min -8
_diffrn_reflns_number 24587
_diffrn_reflns_point_group_measured_fraction_full 0.998
_diffrn_reflns_point_group_measured_fraction_max 0.998
_diffrn_reflns_theta_full 25.242
_diffrn_reflns_theta_max 26.000
_diffrn_reflns_theta_min 2.661
_exptl_absorpt_coefficient_mu 1.591
_exptl_absorpt_correction_T_max 0.727
_exptl_absorpt_correction_T_min 0.712
_exptl_absorpt_correction_type multi-scan
_exptl_absorpt_process_details sadabs
_exptl_crystal_colour yellow
_exptl_crystal_density_diffrn 1.334
_exptl_crystal_description block
_exptl_crystal_F_000 1072
_exptl_crystal_size_max 0.220
_exptl_crystal_size_mid 0.220
_exptl_crystal_size_min 0.200
_refine_diff_density_max 0.675
_refine_diff_density_min -0.398
_refine_diff_density_rms 0.077
_refine_ls_extinction_method none
_refine_ls_goodness_of_fit_ref 1.021
_refine_ls_hydrogen_treatment constr
_refine_ls_matrix_type full
_refine_ls_number_parameters 325
_refine_ls_number_reflns 5148
_refine_ls_number_restraints 228
_refine_ls_restrained_S_all 1.036
_refine_ls_R_factor_all 0.1867
_refine_ls_R_factor_gt 0.0784
_refine_ls_shift/su_max 0.000
_refine_ls_shift/su_mean 0.000
_refine_ls_structure_factor_coef Fsqd
_refine_ls_weighting_details 'w=1/[\s^2^(Fo^2^)+(0.0928P)^2^+2.8324P] where P=(Fo^2^+2Fc^2^)/3'
_refine_ls_weighting_scheme calc
_refine_ls_wR_factor_gt 0.1713
_refine_ls_wR_factor_ref 0.2118
_reflns_Friedel_coverage 0.000
_reflns_number_gt 2500
_reflns_number_total 5148
_reflns_threshold_expression 'I > 2\s(I)'
_cod_data_source_file c9ob01779h2.cif
_cod_data_source_block 2d
_cod_depositor_comments 'Adding full bibliography for 7157095--7157106.cif.'
_cod_database_code 7157101
_shelx_shelxl_version_number 2014/7
_shelx_space_group_comment
;
The symmetry employed for this shelxl refinement is uniquely defined
by the following loop, which should always be used as a source of
symmetry information in preference to the above space-group names.
They are only intended as comments.
;
_shelx_estimated_absorpt_t_min 0.721
_shelx_estimated_absorpt_t_max 0.741

loop_
_space_group_symop_operation_xyz
'x, y, z'
'-x, y+1/2, -z+1/2'
'-x, -y, -z'
'x, -y-1/2, z-1/2'

loop_
_atom_site_label
_atom_site_type_symbol
_atom_site_fract_x
_atom_site_fract_y
_atom_site_fract_z
_atom_site_U_iso_or_equiv
_atom_site_adp_type
_atom_site_occupancy
_atom_site_site_symmetry_order
_atom_site_calc_flag
_atom_site_refinement_flags_posn
_atom_site_refinement_flags_adp
Br1 Br 0.57373(7) -0.04388(2) 0.20094(12) 0.0835(4) Uani 1 1 d . .
O1 O 0.5281(3) 0.15715(18) 0.2542(6) 0.0652(14) Uani 1 1 d . .
O2 O 0.8890(3) 0.31429(11) 0.5911(5) 0.0345(9) Uani 1 1 d . .
N1 N 0.9988(5) 0.10051(19) 0.3237(8) 0.0712(18) Uani 1 1 d . .
H1A H 0.9597 0.1233 0.2796 0.085 Uiso 1 1 calc R U
H1B H 1.0391 0.0866 0.2551 0.085 Uiso 1 1 calc R U
C1 C 0.7040(4) 0.1841(2) 0.3991(7) 0.0341(13) Uani 1 1 d . U
C2 C 0.5910(5) 0.1881(2) 0.3079(7) 0.0424(14) Uani 1 1 d . U
C3 C 0.5688(4) 0.2382(2) 0.2948(7) 0.0439(14) Uani 1 1 d . U
C4 C 0.4752(5) 0.2602(3) 0.2209(8) 0.0607(18) Uani 1 1 d . U
H4 H 0.4152 0.2436 0.1686 0.073 Uiso 1 1 calc R U
C5 C 0.4735(5) 0.3078(3) 0.2269(9) 0.0680(19) Uani 1 1 d . U
H5 H 0.4112 0.3234 0.1790 0.082 Uiso 1 1 calc R U
C6 C 0.5629(5) 0.3321(3) 0.3029(9) 0.0574(17) Uani 1 1 d . U
H6 H 0.5601 0.3641 0.3045 0.069 Uiso 1 1 calc R U
C7 C 0.6581(4) 0.3097(2) 0.3782(8) 0.0443(14) Uani 1 1 d . U
H7 H 0.7182 0.3264 0.4290 0.053 Uiso 1 1 calc R U
C8 C 0.6603(4) 0.2623(2) 0.3750(7) 0.0361(13) Uani 1 1 d . U
C9 C 0.7443(4) 0.22899(18) 0.4426(6) 0.0284(12) Uani 1 1 d . U
C10 C 0.8481(4) 0.23293(16) 0.5390(6) 0.0249(11) Uani 1 1 d . U
C11 C 0.9139(4) 0.27391(16) 0.6062(7) 0.0242(11) Uani 1 1 d . U
C12 C 1.0182(4) 0.25520(16) 0.6970(7) 0.0255(11) Uani 1 1 d . U
C13 C 1.1090(4) 0.27880(18) 0.7772(7) 0.0329(12) Uani 1 1 d . U
H13 H 1.1095 0.3107 0.7812 0.040 Uiso 1 1 calc R U
C14 C 1.1972(4) 0.2542(2) 0.8499(7) 0.0376(13) Uani 1 1 d . U
H14 H 1.2591 0.2695 0.9030 0.045 Uiso 1 1 calc R U
C15 C 1.1952(4) 0.20642(19) 0.8449(7) 0.0382(13) Uani 1 1 d . U
H15 H 1.2559 0.1902 0.8964 0.046 Uiso 1 1 calc R U
C16 C 1.1053(4) 0.18256(19) 0.7655(7) 0.0350(13) Uani 1 1 d . U
H16 H 1.1053 0.1506 0.7628 0.042 Uiso 1 1 calc R U
C17 C 1.0148(4) 0.20713(16) 0.6899(7) 0.0259(11) Uani 1 1 d . U
C18 C 0.9080(4) 0.19299(16) 0.5918(6) 0.0251(11) Uani 1 1 d . U
C19 C 0.6859(7) 0.0684(3) 0.5174(11) 0.086(2) Uani 1 1 d . U
H19 H 0.6919 0.0766 0.6423 0.104 Uiso 1 1 calc R U
C20 C 0.6421(7) 0.0261(3) 0.4588(12) 0.094(2) Uani 1 1 d . U
H20 H 0.6182 0.0063 0.5445 0.113 Uiso 1 1 calc R U
C21 C 0.6343(6) 0.0136(2) 0.2767(10) 0.0594(17) Uani 1 1 d . U
C22 C 0.6764(5) 0.0410(2) 0.1557(9) 0.0579(17) Uani 1 1 d . U
H22 H 0.6763 0.0316 0.0332 0.069 Uiso 1 1 calc R U
C23 C 0.7191(5) 0.0827(2) 0.2139(9) 0.0551(16) Uani 1 1 d . U
H23 H 0.7484 0.1010 0.1289 0.066 Uiso 1 1 calc R U
C24 C 0.7207(5) 0.09840(19) 0.3900(8) 0.0460(14) Uani 1 1 d . U
C25 C 0.7648(4) 0.14468(18) 0.4481(7) 0.0343(13) Uani 1 1 d . U
C26 C 0.8689(4) 0.14901(17) 0.5494(7) 0.0301(12) Uani 1 1 d . U
C27 C 0.9341(5) 0.10794(17) 0.6108(8) 0.0413(14) Uani 1 1 d . U
C28 C 0.9971(5) 0.0868(2) 0.4965(9) 0.0491(15) Uani 1 1 d . U
C29 C 1.0633(6) 0.0492(2) 0.5679(11) 0.0698(19) Uani 1 1 d . U
H29 H 1.1092 0.0353 0.4952 0.084 Uiso 1 1 calc R U
C30 C 1.0583(8) 0.0340(3) 0.7433(12) 0.089(2) Uani 1 1 d . U
H30 H 1.0993 0.0087 0.7872 0.107 Uiso 1 1 calc R U
C31 C 0.9967(8) 0.0541(3) 0.8551(14) 0.100(2) Uani 1 1 d . U
H31 H 0.9987 0.0433 0.9762 0.120 Uiso 1 1 calc R U
C32 C 0.9297(6) 0.0906(2) 0.7943(10) 0.075(2) Uani 1 1 d . U
H32 H 0.8837 0.1034 0.8700 0.090 Uiso 1 1 calc R U

loop_
_atom_site_aniso_label
_atom_site_aniso_U_11
_atom_site_aniso_U_22
_atom_site_aniso_U_33
_atom_site_aniso_U_23
_atom_site_aniso_U_13
_atom_site_aniso_U_12
Br1 0.0987(7) 0.0553(5) 0.0960(7) -0.0204(4) 0.0126(5) -0.0406(4)
O1 0.042(3) 0.112(4) 0.040(3) -0.016(3) 0.002(2) -0.030(3)
O2 0.043(2) 0.028(2) 0.035(2) -0.0037(17) 0.0139(18) 0.0012(17)
N1 0.091(5) 0.065(4) 0.066(4) 0.004(3) 0.040(4) 0.016(3)
C1 0.029(3) 0.055(3) 0.020(3) -0.002(2) 0.008(2) -0.014(3)
C2 0.031(3) 0.078(4) 0.020(3) -0.004(3) 0.010(2) -0.012(3)
C3 0.026(3) 0.086(4) 0.020(3) 0.001(3) 0.007(2) 0.004(3)
C4 0.031(3) 0.120(5) 0.031(3) 0.006(4) 0.004(3) 0.009(4)
C5 0.037(3) 0.130(5) 0.039(4) 0.010(4) 0.013(3) 0.032(4)
C6 0.045(4) 0.087(4) 0.043(4) 0.014(3) 0.017(3) 0.031(3)
C7 0.033(3) 0.069(4) 0.033(3) 0.009(3) 0.013(3) 0.018(3)
C8 0.028(3) 0.063(3) 0.019(3) 0.004(3) 0.010(2) 0.011(3)
C9 0.024(3) 0.049(3) 0.013(2) 0.000(2) 0.005(2) 0.001(2)
C10 0.029(3) 0.033(3) 0.014(2) -0.003(2) 0.008(2) 0.000(2)
C11 0.028(3) 0.028(3) 0.019(3) -0.002(2) 0.010(2) -0.001(2)
C12 0.028(3) 0.032(3) 0.017(3) -0.003(2) 0.008(2) -0.002(2)
C13 0.035(3) 0.038(3) 0.028(3) -0.005(2) 0.009(2) -0.005(3)
C14 0.026(3) 0.057(3) 0.029(3) -0.007(3) 0.003(2) -0.007(3)
C15 0.029(3) 0.051(3) 0.032(3) -0.001(3) -0.002(2) 0.006(3)
C16 0.038(3) 0.039(3) 0.027(3) 0.000(2) 0.002(2) 0.005(3)
C17 0.029(3) 0.030(2) 0.019(3) -0.001(2) 0.003(2) 0.004(2)
C18 0.028(3) 0.032(3) 0.016(3) -0.004(2) 0.004(2) -0.002(2)
C19 0.124(5) 0.081(4) 0.059(4) -0.016(4) 0.031(4) -0.056(4)
C20 0.130(5) 0.080(4) 0.077(5) -0.010(4) 0.031(4) -0.066(4)
C21 0.074(4) 0.052(4) 0.054(4) -0.016(3) 0.017(3) -0.030(3)
C22 0.075(4) 0.056(4) 0.046(4) -0.019(3) 0.017(3) -0.022(3)
C23 0.079(4) 0.048(3) 0.042(4) -0.010(3) 0.021(3) -0.025(3)
C24 0.062(3) 0.045(3) 0.033(3) -0.007(3) 0.014(3) -0.022(3)
C25 0.043(3) 0.041(3) 0.022(3) -0.002(2) 0.014(2) -0.011(3)
C26 0.034(3) 0.033(3) 0.025(3) -0.003(2) 0.012(2) -0.007(2)
C27 0.058(3) 0.024(3) 0.042(3) -0.004(3) 0.005(3) -0.007(3)
C28 0.064(4) 0.034(3) 0.048(4) -0.005(3) 0.002(3) -0.001(3)
C29 0.087(5) 0.043(4) 0.079(5) -0.010(3) 0.009(4) 0.009(3)
C30 0.135(6) 0.042(4) 0.086(5) 0.013(4) -0.003(5) 0.018(4)
C31 0.151(6) 0.055(4) 0.092(5) 0.023(4) 0.007(5) 0.014(4)
C32 0.110(5) 0.031(3) 0.078(5) 0.026(3) -0.007(4) -0.002(3)

loop_
_atom_type_symbol
_atom_type_description
_atom_type_scat_dispersion_real
_atom_type_scat_dispersion_imag
_atom_type_scat_source
C C 0.0033 0.0016 'International Tables Vol C Tables 4.2.6.8 and 6.1.1.4'
H H 0.0000 0.0000 'International Tables Vol C Tables 4.2.6.8 and 6.1.1.4'
Br Br -0.2901 2.4595 'International Tables Vol C Tables 4.2.6.8 and 6.1.1.4'
N N 0.0061 0.0033 'International Tables Vol C Tables 4.2.6.8 and 6.1.1.4'
O O 0.0106 0.0060 'International Tables Vol C Tables 4.2.6.8 and 6.1.1.4'

loop_
_geom_angle_atom_site_label_1
_geom_angle_atom_site_label_2
_geom_angle_atom_site_label_3
_geom_angle
C28 N1 H1A 120.0
C28 N1 H1B 120.0
H1A N1 H1B 120.0
C25 C1 C9 122.3(5)
C25 C1 C2 129.3(5)
C9 C1 C2 108.4(5)
O1 C2 C1 128.1(6)
O1 C2 C3 126.6(6)
C1 C2 C3 105.4(5)
C4 C3 C8 122.2(6)
C4 C3 C2 128.5(6)
C8 C3 C2 109.3(5)
C3 C4 C5 117.9(7)
C3 C4 H4 121.1
C5 C4 H4 121.1
C6 C5 C4 120.9(6)
C6 C5 H5 119.6
C4 C5 H5 119.6
C5 C6 C7 121.2(7)
C5 C6 H6 119.4
C7 C6 H6 119.4
C8 C7 C6 118.5(6)
C8 C7 H7 120.8
C6 C7 H7 120.8
C7 C8 C3 119.3(5)
C7 C8 C9 132.2(5)
C3 C8 C9 108.5(5)
C10 C9 C1 117.7(5)
C10 C9 C8 133.7(5)
C1 C9 C8 108.5(5)
C9 C10 C18 119.6(4)
C9 C10 C11 131.7(5)
C18 C10 C11 108.7(4)
O2 C11 C12 126.4(5)
O2 C11 C10 128.2(5)
C12 C11 C10 105.4(4)
C13 C12 C17 121.9(5)
C13 C12 C11 128.8(5)
C17 C12 C11 109.3(4)
C14 C13 C12 118.6(5)
C14 C13 H13 120.7
C12 C13 H13 120.7
C13 C14 C15 120.3(5)
C13 C14 H14 119.9
C15 C14 H14 119.9
C16 C15 C14 121.6(5)
C16 C15 H15 119.2
C14 C15 H15 119.2
C15 C16 C17 118.8(5)
C15 C16 H16 120.6
C17 C16 H16 120.6
C16 C17 C12 118.8(5)
C16 C17 C18 132.9(5)
C12 C17 C18 108.3(4)
C26 C18 C10 122.8(5)
C26 C18 C17 128.9(5)
C10 C18 C17 108.3(4)
C24 C19 C20 120.2(7)
C24 C19 H19 119.9
C20 C19 H19 119.9
C21 C20 C19 120.3(7)
C21 C20 H20 119.9
C19 C20 H20 119.9
C22 C21 C20 119.5(6)
C22 C21 Br1 120.9(5)
C20 C21 Br1 119.4(5)
C21 C22 C23 119.8(6)
C21 C22 H22 120.1
C23 C22 H22 120.1
C24 C23 C22 122.8(6)
C24 C23 H23 118.6
C22 C23 H23 118.6
C23 C24 C19 116.9(6)
C23 C24 C25 121.7(5)
C19 C24 C25 121.3(5)
C1 C25 C26 119.5(5)
C1 C25 C24 120.0(5)
C26 C25 C24 120.4(5)
C18 C26 C25 118.0(5)
C18 C26 C27 120.9(5)
C25 C26 C27 121.1(4)
C28 C27 C32 120.5(6)
C28 C27 C26 121.5(5)
C32 C27 C26 118.0(5)
N1 C28 C27 122.0(6)
N1 C28 C29 119.3(6)
C27 C28 C29 118.8(6)
C30 C29 C28 119.2(7)
C30 C29 H29 120.4
C28 C29 H29 120.4
C31 C30 C29 122.4(8)
C31 C30 H30 118.8
C29 C30 H30 118.8
C30 C31 C32 121.4(8)
C30 C31 H31 119.3
C32 C31 H31 119.3
C31 C32 C27 117.5(8)
C31 C32 H32 121.3
C27 C32 H32 121.3

loop_
_geom_bond_atom_site_label_1
_geom_bond_atom_site_label_2
_geom_bond_distance
Br1 C21 1.888(6)
O1 C2 1.225(7)
O2 C11 1.218(5)
N1 C28 1.318(8)
N1 H1A 0.8600
N1 H1B 0.8600
C1 C25 1.397(7)
C1 C9 1.422(7)
C1 C2 1.485(8)
C2 C3 1.486(9)
C3 C4 1.380(8)
C3 C8 1.402(8)
C4 C5 1.386(10)
C4 H4 0.9300
C5 C6 1.376(9)
C5 H5 0.9300
C6 C7 1.404(8)
C6 H6 0.9300
C7 C8 1.381(8)
C7 H7 0.9300
C8 C9 1.466(7)
C9 C10 1.394(7)
C10 C18 1.409(7)
C10 C11 1.494(7)
C11 C12 1.484(7)
C12 C13 1.387(7)
C12 C17 1.401(7)
C13 C14 1.362(7)
C13 H13 0.9300
C14 C15 1.393(8)
C14 H14 0.9300
C15 C16 1.381(7)
C15 H15 0.9300
C16 C17 1.389(7)
C16 H16 0.9300
C17 C18 1.487(7)
C18 C26 1.390(7)
C19 C24 1.387(8)
C19 C20 1.390(10)
C19 H19 0.9300
C20 C21 1.360(9)
C20 H20 0.9300
C21 C22 1.349(8)
C22 C23 1.370(8)
C22 H22 0.9300
C23 C24 1.354(8)
C23 H23 0.9300
C24 C25 1.495(7)
C25 C26 1.412(7)
C26 C27 1.482(7)
C27 C28 1.371(8)
C27 C32 1.433(8)
C28 C29 1.428(9)
C29 C30 1.357(10)
C29 H29 0.9300
C30 C31 1.333(11)
C30 H30 0.9300
C31 C32 1.390(10)
C31 H31 0.9300
C32 H32 0.9300

loop_
_geom_hbond_atom_site_label_D
_geom_hbond_atom_site_label_H
_geom_hbond_atom_site_label_A
_geom_hbond_distance_DH
_geom_hbond_distance_HA
_geom_hbond_distance_DA
_geom_hbond_angle_DHA
_geom_hbond_site_symmetry_A
N1 H1A O2 0.86 2.37 3.201(7) 162.5 4_565

loop_
_geom_torsion_atom_site_label_1
_geom_torsion_atom_site_label_2
_geom_torsion_atom_site_label_3
_geom_torsion_atom_site_label_4
_geom_torsion
C25 C1 C2 O1 -1.2(9)
C9 C1 C2 O1 -178.0(5)
C25 C1 C2 C3 178.7(5)
C9 C1 C2 C3 1.9(5)
O1 C2 C3 C4 -0.2(9)
C1 C2 C3 C4 179.9(5)
O1 C2 C3 C8 178.8(5)
C1 C2 C3 C8 -1.1(5)
C8 C3 C4 C5 0.2(8)
C2 C3 C4 C5 179.1(6)
C3 C4 C5 C6 0.6(9)
C4 C5 C6 C7 -0.6(9)
C5 C6 C7 C8 -0.2(8)
C6 C7 C8 C3 1.0(7)
C6 C7 C8 C9 -179.0(5)
C4 C3 C8 C7 -1.0(8)
C2 C3 C8 C7 179.9(5)
C4 C3 C8 C9 179.0(5)
C2 C3 C8 C9 -0.1(6)
C25 C1 C9 C10 -0.5(7)
C2 C1 C9 C10 176.5(4)
C25 C1 C9 C8 -179.1(4)
C2 C1 C9 C8 -2.0(5)
C7 C8 C9 C10 3.2(9)
C3 C8 C9 C10 -176.9(5)
C7 C8 C9 C1 -178.7(5)
C3 C8 C9 C1 1.3(5)
C1 C9 C10 C18 -0.9(6)
C8 C9 C10 C18 177.1(5)
C1 C9 C10 C11 -179.8(4)
C8 C9 C10 C11 -1.8(9)
C9 C10 C11 O2 0.7(8)
C18 C10 C11 O2 -178.3(5)
C9 C10 C11 C12 -179.3(5)
C18 C10 C11 C12 1.7(5)
O2 C11 C12 C13 -2.3(8)
C10 C11 C12 C13 177.7(5)
O2 C11 C12 C17 178.6(4)
C10 C11 C12 C17 -1.4(5)
C17 C12 C13 C14 0.3(7)
C11 C12 C13 C14 -178.7(5)
C12 C13 C14 C15 -0.7(7)
C13 C14 C15 C16 0.7(8)
C14 C15 C16 C17 -0.3(8)
C15 C16 C17 C12 0.0(7)
C15 C16 C17 C18 178.2(5)
C13 C12 C17 C16 0.0(7)
C11 C12 C17 C16 179.2(4)
C13 C12 C17 C18 -178.6(4)
C11 C12 C17 C18 0.6(5)
C9 C10 C18 C26 1.0(7)
C11 C10 C18 C26 -179.9(4)
C9 C10 C18 C17 179.5(4)
C11 C10 C18 C17 -1.4(5)
C16 C17 C18 C26 0.5(8)
C12 C17 C18 C26 178.9(5)
C16 C17 C18 C10 -177.9(5)
C12 C17 C18 C10 0.5(5)
C24 C19 C20 C21 0.7(14)
C19 C20 C21 C22 4.9(13)
C19 C20 C21 Br1 -179.6(7)
C20 C21 C22 C23 -5.1(11)
Br1 C21 C22 C23 179.6(6)
C21 C22 C23 C24 -0.5(11)
C22 C23 C24 C19 6.0(11)
C22 C23 C24 C25 -178.1(6)
C20 C19 C24 C23 -6.0(12)
C20 C19 C24 C25 178.1(8)
C9 C1 C25 C26 2.0(7)
C2 C1 C25 C26 -174.4(5)
C9 C1 C25 C24 -176.7(5)
C2 C1 C25 C24 6.9(8)
C23 C24 C25 C1 77.5(8)
C19 C24 C25 C1 -106.8(7)
C23 C24 C25 C26 -101.2(7)
C19 C24 C25 C26 74.5(8)
C10 C18 C26 C25 0.4(7)
C17 C18 C26 C25 -177.7(4)
C10 C18 C26 C27 -178.9(5)
C17 C18 C26 C27 3.0(7)
C1 C25 C26 C18 -1.9(7)
C24 C25 C26 C18 176.8(4)
C1 C25 C26 C27 177.4(5)
C24 C25 C26 C27 -3.9(7)
C18 C26 C27 C28 -94.8(7)
C25 C26 C27 C28 85.9(7)
C18 C26 C27 C32 85.2(6)
C25 C26 C27 C32 -94.1(6)
C32 C27 C28 N1 176.5(6)
C26 C27 C28 N1 -3.4(9)
C32 C27 C28 C29 -4.0(9)
C26 C27 C28 C29 176.1(5)
N1 C28 C29 C30 -177.4(7)
C27 C28 C29 C30 3.1(10)
C28 C29 C30 C31 -2.7(13)
C29 C30 C31 C32 3.2(15)
C30 C31 C32 C27 -3.9(13)
C28 C27 C32 C31 4.3(10)
C26 C27 C32 C31 -175.7(6)
